data_4301688
loop_
_publ_author_name
'Jhon A. Balanta-D\'iaz'
'M\'onica Moya-Cabrera'
'Vojtech Jancik'
'Leslie W. Pineda-Cede\~no'
'Rub\'en A. Toscano'
'Raymundo Cea-Olivares'

_publ_section_title
;
Structural Variety of Alkali Metal Compounds Containing P-E-M (E = S,
Se; M = Li, Na, K) Units Derived from Nitrogen Rich Heterocycles
;
_journal_name_full 'Inorganic Chemistry'
_journal_page_first 2518
_journal_page_last 2525
_journal_paper_doi 10.1021/ic801950q
_journal_volume 48
_journal_year 2009
_chemical_formula_moiety 'C64 H64 Li2 N6 O3 P4 S4, C4 H8 O'
_chemical_formula_sum 'C68 H72 Li2 N6 O4 P4 S4'
_chemical_formula_weight 1303.32
_chemical_name_systematic
;
 ?
;
_space_group_IT_number 14
_symmetry_cell_setting monoclinic
_symmetry_space_group_name_Hall '-P 2yn'
_symmetry_space_group_name_H-M 'P 1 21/n 1'
_atom_sites_solution_hydrogens geom
_atom_sites_solution_primary direct
_atom_sites_solution_secondary difmap
_audit_creation_method SHELXL-97
_cell_angle_alpha 90.00
_cell_angle_beta 114.99(3)
_cell_angle_gamma 90.00
_cell_formula_units_Z 4
_cell_length_a 20.330(4)
_cell_length_b 16.401(3)
_cell_length_c 21.848(4)
_cell_measurement_reflns_used 9407
_cell_measurement_temperature 173(2)
_cell_measurement_theta_max 24.92
_cell_measurement_theta_min 2.21
_cell_volume 6603(3)
_computing_cell_refinement 'Bruker AXS SAINT (v 7.01A, Bruker 2003)'
_computing_data_collection 'SMART V 5.625 (Bruker, 1999)'
_computing_data_reduction 'Bruker AXS SAINT (v 7.01A, Bruker 2003)'
_computing_molecular_graphics 'Bruker AXS SHELXTL (v 6.12)'
_computing_publication_material 'SHELXL-97 (Sheldrick, 1997)'
_computing_structure_refinement 'SHELXL-97 (Sheldrick, 1997)'
_computing_structure_solution 'SHELXS-97 (Sheldrick, 1990)'
_diffrn_ambient_temperature 173(2)
_diffrn_detector_area_resol_mean 0.661
_diffrn_measured_fraction_theta_full 0.994
_diffrn_measured_fraction_theta_max 0.994
_diffrn_measurement_device_type 'Bruker Smart Apex CCD diffractometer'
_diffrn_measurement_method 'omega scan'
_diffrn_radiation_monochromator graphite
_diffrn_radiation_source 'fine-focus sealed tube'
_diffrn_radiation_type MoK\a
_diffrn_radiation_wavelength 0.71073
_diffrn_reflns_av_R_equivalents 0.0580
_diffrn_reflns_av_sigmaI/netI 0.0624
_diffrn_reflns_limit_h_max 24
_diffrn_reflns_limit_h_min -24
_diffrn_reflns_limit_k_max 19
_diffrn_reflns_limit_k_min -19
_diffrn_reflns_limit_l_max 26
_diffrn_reflns_limit_l_min -25
_diffrn_reflns_number 35523
_diffrn_reflns_theta_full 25.10
_diffrn_reflns_theta_max 25.10
_diffrn_reflns_theta_min 1.15
_exptl_absorpt_coefficient_mu 0.294
_exptl_absorpt_correction_T_max 0.9713
_exptl_absorpt_correction_T_min 0.9160
_exptl_absorpt_correction_type multi-scan
_exptl_absorpt_process_details 'Sadabs, Sheldrick 1996'
_exptl_crystal_colour colorless
_exptl_crystal_density_diffrn 1.311
_exptl_crystal_density_method 'not measured'
_exptl_crystal_description prism
_exptl_crystal_F_000 2736
_exptl_crystal_size_max 0.30
_exptl_crystal_size_mid 0.21
_exptl_crystal_size_min 0.12
_refine_diff_density_max 0.401
_refine_diff_density_min -0.272
_refine_diff_density_rms 0.060
_refine_ls_extinction_method none
_refine_ls_goodness_of_fit_ref 1.023
_refine_ls_hydrogen_treatment constr
_refine_ls_matrix_type full
_refine_ls_number_parameters 885
_refine_ls_number_reflns 11687
_refine_ls_number_restraints 356
_refine_ls_restrained_S_all 1.016
_refine_ls_R_factor_all 0.0686
_refine_ls_R_factor_gt 0.0499
_refine_ls_shift/su_max 0.001
_refine_ls_shift/su_mean 0.000
_refine_ls_structure_factor_coef Fsqd
_refine_ls_weighting_details 'calc w=1/[\s^2^(Fo^2^)+(0.0513P)^2^+1.4074P] where P=(Fo^2^+2Fc^2^)/3'
_refine_ls_weighting_scheme calc
_refine_ls_wR_factor_gt 0.1087
_refine_ls_wR_factor_ref 0.1180
_reflns_number_gt 8956
_reflns_number_total 11687
_reflns_threshold_expression >2sigma(I)
_cod_data_source_file ic801950q_si_002_2.cif
_cod_data_source_block compound2
_cod_depositor_comments
;
The following automatic conversions were performed:
'_symmetry_cell_setting' value 'Monoclinic' changed to 'monoclinic'
according to '/home/saulius/struct/CIF-dictionaries/cif_core.dic'
dictionary named 'cif_core.dic' version 2.4.1 from 2010-06-29.

Automatic conversion script
Id: cif_fix_enum 1527 2010-12-29 10:47:43Z saulius 
;
_cod_original_sg_symbol_Hall -P2yn
_cod_original_sg_symbol_H-M 'P 21/n'
_cod_database_code 4301688

loop_
_symmetry_equiv_pos_as_xyz
'x, y, z'
'-x+1/2, y+1/2, -z+1/2'
'-x, -y, -z'
'x-1/2, -y-1/2, z-1/2'

loop_
_atom_site_label
_atom_site_type_symbol
_atom_site_fract_x
_atom_site_fract_y
_atom_site_fract_z
_atom_site_U_iso_or_equiv
_atom_site_adp_type
_atom_site_occupancy
_atom_site_symmetry_multiplicity
_atom_site_calc_flag
_atom_site_refinement_flags
_atom_site_disorder_assembly
_atom_site_disorder_group
O1 O 0.09521(10) 0.03973(12) 0.66707(10) 0.0419(5) Uani 1 1 d . . .
S1 S 0.00056(4) 0.23395(5) 0.66208(4) 0.03703(19) Uani 1 1 d . . .
P1 P -0.01141(4) 0.19490(4) 0.74208(3) 0.02667(17) Uani 1 1 d . . .
Li1 Li 0.1231(2) 0.1521(3) 0.6911(2) 0.0300(10) Uani 1 1 d . A .
N1 N 0.12931(11) 0.15458(13) 0.79010(11) 0.0285(5) Uani 1 1 d . . .
C1 C 0.07486(13) 0.16840(15) 0.80895(13) 0.0243(6) Uani 1 1 d . . .
P2 P 0.06853(4) 0.16556(4) 0.94201(3) 0.02470(16) Uani 1 1 d . . .
S2 S -0.02594(4) 0.11516(4) 0.91665(4) 0.03218(17) Uani 1 1 d . . .
Li2 Li 0.2892(2) 0.1304(3) 0.8542(2) 0.0282(10) Uani 1 1 d . . .
N2 N 0.18828(12) 0.13535(14) 0.84600(11) 0.0307(5) Uani 1 1 d . A .
C2 C 0.10380(14) 0.15687(15) 0.87917(13) 0.0254(6) Uani 1 1 d . A .
N3 N 0.17450(11) 0.13643(13) 0.90067(11) 0.0293(5) Uani 1 1 d . . .
S3 S 0.10786(4) 0.18019(4) 0.55125(4) 0.03237(17) Uani 1 1 d . . .
P3 P 0.20543(4) 0.13666(4) 0.57613(3) 0.02356(16) Uani 1 1 d . . .
O3 O 0.36046(10) 0.17687(11) 0.93692(9) 0.0327(4) Uani 1 1 d . A .
C3 C -0.05184(14) 0.27138(16) 0.77471(13) 0.0272(6) Uani 1 1 d . . .
N4 N 0.23170(11) 0.16478(12) 0.70600(10) 0.0235(5) Uani 1 1 d . . .
P4 P 0.41759(4) 0.16456(4) 0.68503(3) 0.02365(16) Uani 1 1 d . . .
S4 S 0.41767(4) 0.07519(4) 0.62641(4) 0.03355(18) Uani 1 1 d . . .
C4 C -0.02039(16) 0.34806(17) 0.78983(16) 0.0410(7) Uani 1 1 d . . .
H4A H 0.0225 0.3591 0.7840 0.049 Uiso 1 1 calc R . .
N5 N 0.28380(11) 0.17878(13) 0.76763(10) 0.0263(5) Uani 1 1 d . A .
C5 C -0.05108(18) 0.40840(19) 0.81333(17) 0.0486(8) Uani 1 1 d . . .
H5A H -0.0286 0.4604 0.8248 0.058 Uiso 1 1 calc R . .
N6 N 0.34885(11) 0.18197(13) 0.76651(10) 0.0263(5) Uani 1 1 d . . .
C6 C -0.11388(17) 0.39337(18) 0.82021(15) 0.0412(7) Uani 1 1 d . . .
H6A H -0.1357 0.4355 0.8351 0.049 Uiso 1 1 calc R . .
C7 C -0.14535(16) 0.31790(18) 0.80566(14) 0.0369(7) Uani 1 1 d . . .
H7A H -0.1888 0.3078 0.8107 0.044 Uiso 1 1 calc R . .
C8 C -0.11430(14) 0.25633(17) 0.78362(13) 0.0303(6) Uani 1 1 d . . .
H8A H -0.1358 0.2037 0.7746 0.036 Uiso 1 1 calc R . .
C9 C -0.06886(14) 0.10540(17) 0.72225(13) 0.0295(6) Uani 1 1 d . . .
C10 C -0.04590(17) 0.03355(17) 0.75816(15) 0.0401(7) Uani 1 1 d . . .
H10A H 0.0002 0.0313 0.7956 0.048 Uiso 1 1 calc R . .
C11 C -0.08947(19) -0.0349(2) 0.73999(17) 0.0553(9) Uani 1 1 d . . .
H11A H -0.0730 -0.0843 0.7645 0.066 Uiso 1 1 calc R . .
C12 C -0.1564(2) -0.0316(2) 0.68662(18) 0.0578(10) Uani 1 1 d . . .
H12A H -0.1864 -0.0787 0.6742 0.069 Uiso 1 1 calc R . .
C13 C -0.18049(18) 0.0399(2) 0.65081(17) 0.0540(9) Uani 1 1 d . . .
H13A H -0.2273 0.0421 0.6142 0.065 Uiso 1 1 calc R . .
C14 C -0.13665(16) 0.10818(19) 0.66809(15) 0.0411(7) Uani 1 1 d . . .
H14A H -0.1529 0.1571 0.6429 0.049 Uiso 1 1 calc R . .
C15 C 0.07012(14) 0.27300(16) 0.96134(13) 0.0281(6) Uani 1 1 d . . .
C16 C 0.12251(16) 0.32427(16) 0.95755(14) 0.0343(7) Uani 1 1 d . . .
H16A H 0.1545 0.3045 0.9394 0.041 Uiso 1 1 calc R . .
C17 C 0.12857(17) 0.40394(17) 0.97990(15) 0.0426(8) Uani 1 1 d . . .
H17A H 0.1644 0.4389 0.9771 0.051 Uiso 1 1 calc R . .
C18 C 0.08223(19) 0.43215(19) 1.00624(16) 0.0496(9) Uani 1 1 d . . .
H18A H 0.0868 0.4866 1.0224 0.060 Uiso 1 1 calc R . .
C19 C 0.02954(18) 0.38245(19) 1.00945(16) 0.0466(8) Uani 1 1 d . . .
H19A H -0.0023 0.4025 1.0276 0.056 Uiso 1 1 calc R . .
C20 C 0.02280(16) 0.30291(17) 0.98618(14) 0.0360(7) Uani 1 1 d . . .
H20A H -0.0145 0.2689 0.9873 0.043 Uiso 1 1 calc R . .
C21 C 0.13953(14) 0.12205(16) 1.01851(13) 0.0274(6) Uani 1 1 d . . .
C22 C 0.20859(15) 0.15601(18) 1.04895(14) 0.0358(7) Uani 1 1 d . . .
H22A H 0.2197 0.2033 1.0300 0.043 Uiso 1 1 calc R . .
C23 C 0.26129(17) 0.1214(2) 1.10653(15) 0.0424(8) Uani 1 1 d . . .
H23A H 0.3082 0.1452 1.1272 0.051 Uiso 1 1 calc R . .
C24 C 0.24585(18) 0.0529(2) 1.13381(16) 0.0502(8) Uani 1 1 d . . .
H24A H 0.2824 0.0286 1.1728 0.060 Uiso 1 1 calc R . .
C25 C 0.17748(18) 0.01919(19) 1.10479(16) 0.0498(9) Uani 1 1 d . . .
H25A H 0.1667 -0.0279 1.1242 0.060 Uiso 1 1 calc R . .
C26 C 0.12428(16) 0.05377(17) 1.04724(14) 0.0358(7) Uani 1 1 d . . .
H26A H 0.0771 0.0304 1.0275 0.043 Uiso 1 1 calc R . .
C27 C 0.26393(13) 0.15867(14) 0.66313(12) 0.0219(5) Uani 1 1 d . A .
C28 C 0.33815(13) 0.16897(14) 0.70158(12) 0.0211(5) Uani 1 1 d . A .
C29 C 0.24727(14) 0.17981(16) 0.52535(12) 0.0259(6) Uani 1 1 d . . .
C30 C 0.25510(15) 0.26374(17) 0.52468(14) 0.0332(7) Uani 1 1 d . . .
H30A H 0.2385 0.2971 0.5508 0.040 Uiso 1 1 calc R . .
C31 C 0.28676(16) 0.29929(19) 0.48652(14) 0.0400(7) Uani 1 1 d . . .
H31A H 0.2916 0.3569 0.4862 0.048 Uiso 1 1 calc R . .
C32 C 0.31130(16) 0.2514(2) 0.44901(15) 0.0435(8) Uani 1 1 d . . .
H32A H 0.3341 0.2757 0.4235 0.052 Uiso 1 1 calc R . .
C33 C 0.30293(17) 0.1689(2) 0.44835(15) 0.0454(8) Uani 1 1 d . . .
H33A H 0.3192 0.1361 0.4216 0.054 Uiso 1 1 calc R . .
C34 C 0.27108(16) 0.13240(18) 0.48612(14) 0.0362(7) Uani 1 1 d . . .
H34A H 0.2655 0.0748 0.4852 0.043 Uiso 1 1 calc R . .
C35 C 0.20710(14) 0.02671(15) 0.56814(13) 0.0254(6) Uani 1 1 d . . .
C36 C 0.15492(15) -0.01019(17) 0.51124(14) 0.0365(7) Uani 1 1 d . . .
H36A H 0.1195 0.0222 0.4771 0.044 Uiso 1 1 calc R . .
C37 C 0.15423(17) -0.09430(18) 0.50401(16) 0.0435(8) Uani 1 1 d . . .
H37A H 0.1186 -0.1193 0.4648 0.052 Uiso 1 1 calc R . .
C38 C 0.20519(17) -0.14163(17) 0.55361(16) 0.0396(7) Uani 1 1 d . . .
H38A H 0.2046 -0.1992 0.5488 0.048 Uiso 1 1 calc R . .
C39 C 0.25681(16) -0.10496(17) 0.60995(15) 0.0378(7) Uani 1 1 d . . .
H39A H 0.2919 -0.1375 0.6441 0.045 Uiso 1 1 calc R . .
C40 C 0.25823(14) -0.02123(16) 0.61741(14) 0.0303(6) Uani 1 1 d . . .
H40A H 0.2944 0.0035 0.6565 0.036 Uiso 1 1 calc R . .
C41 C 0.42551(14) 0.26414(16) 0.65341(13) 0.0269(6) Uani 1 1 d . . .
C42 C 0.39196(15) 0.33246(16) 0.66462(14) 0.0319(6) Uani 1 1 d . . .
H42A H 0.3643 0.3280 0.6903 0.038 Uiso 1 1 calc R . .
C43 C 0.39870(17) 0.40693(18) 0.63847(15) 0.0417(7) Uani 1 1 d . . .
H43A H 0.3752 0.4535 0.6458 0.050 Uiso 1 1 calc R . .
C44 C 0.43911(18) 0.41411(19) 0.60200(15) 0.0466(8) Uani 1 1 d . . .
H44A H 0.4435 0.4655 0.5841 0.056 Uiso 1 1 calc R . .
C45 C 0.47327(18) 0.34686(19) 0.59131(16) 0.0471(8) Uani 1 1 d . . .
H45A H 0.5019 0.3521 0.5666 0.057 Uiso 1 1 calc R . .
C46 C 0.46600(16) 0.27171(18) 0.61633(14) 0.0362(7) Uani 1 1 d . . .
H46A H 0.4889 0.2252 0.6081 0.043 Uiso 1 1 calc R . .
C47 C 0.49111(14) 0.15572(17) 0.76849(13) 0.0304(6) Uani 1 1 d . . .
C48 C 0.51781(15) 0.07913(19) 0.79282(15) 0.0413(8) Uani 1 1 d . . .
H48A H 0.4987 0.0327 0.7649 0.050 Uiso 1 1 calc R . .
C49 C 0.57214(17) 0.0691(3) 0.85738(18) 0.0579(10) Uani 1 1 d . . .
H49A H 0.5902 0.0162 0.8735 0.069 Uiso 1 1 calc R . .
C50 C 0.59976(19) 0.1362(3) 0.89791(18) 0.0642(11) Uani 1 1 d . . .
H50A H 0.6364 0.1294 0.9425 0.077 Uiso 1 1 calc R . .
C51 C 0.57488(18) 0.2126(3) 0.87448(18) 0.0648(11) Uani 1 1 d . . .
H51A H 0.5947 0.2587 0.9026 0.078 Uiso 1 1 calc R . .
C52 C 0.52081(16) 0.2229(2) 0.80991(16) 0.0485(8) Uani 1 1 d . . .
H52A H 0.5039 0.2761 0.7938 0.058 Uiso 1 1 calc R . .
C53 C 0.13635(17) -0.02748(17) 0.70467(15) 0.0425(8) Uani 1 1 d . . .
H53A H 0.1338 -0.0311 0.7488 0.051 Uiso 1 1 calc R . .
H53B H 0.1878 -0.0218 0.7127 0.051 Uiso 1 1 calc R . .
C54 C 0.10361(17) -0.10163(19) 0.66307(17) 0.0486(8) Uani 1 1 d . . .
H54A H 0.1259 -0.1131 0.6315 0.058 Uiso 1 1 calc R . .
H54B H 0.1093 -0.1500 0.6920 0.058 Uiso 1 1 calc R . .
C55 C 0.02684(19) -0.0791(2) 0.6264(2) 0.0657(11) Uani 1 1 d . . .
H55A H -0.0003 -0.0904 0.6539 0.079 Uiso 1 1 calc R . .
H55B H 0.0039 -0.1094 0.5832 0.079 Uiso 1 1 calc R . .
C56 C 0.02898(16) 0.01047(18) 0.61403(16) 0.0460(8) Uani 1 1 d . . .
H56A H 0.0288 0.0205 0.5693 0.055 Uiso 1 1 calc R . .
H56B H -0.0135 0.0382 0.6157 0.055 Uiso 1 1 calc R . .
O2 O 0.3206(11) 0.0185(8) 0.8520(10) 0.0426(18) Uani 0.480(17) 1 d PDU A 1
C57 C 0.3677(7) -0.0127(6) 0.8242(7) 0.0473(18) Uani 0.480(17) 1 d PDU A 1
H57A H 0.4190 -0.0089 0.8575 0.057 Uiso 0.480(17) 1 calc PR A 1
H57B H 0.3616 0.0181 0.7832 0.057 Uiso 0.480(17) 1 calc PR A 1
C58 C 0.3458(7) -0.1000(6) 0.8071(6) 0.046(2) Uani 0.480(17) 1 d PDU A 1
H58A H 0.3892 -0.1352 0.8201 0.055 Uiso 0.480(17) 1 calc PR A 1
H58B H 0.3156 -0.1062 0.7581 0.055 Uiso 0.480(17) 1 calc PR A 1
C59 C 0.3031(7) -0.1228(7) 0.8465(6) 0.044(2) Uani 0.480(17) 1 d PDU A 1
H59A H 0.3260 -0.1693 0.8770 0.052 Uiso 0.480(17) 1 calc PR A 1
H59B H 0.2527 -0.1377 0.8158 0.052 Uiso 0.480(17) 1 calc PR A 1
C60 C 0.3045(9) -0.0472(8) 0.8864(7) 0.0465(19) Uani 0.480(17) 1 d PDU A 1
H60A H 0.2569 -0.0386 0.8876 0.056 Uiso 0.480(17) 1 calc PR A 1
H60B H 0.3423 -0.0518 0.9333 0.056 Uiso 0.480(17) 1 calc PR A 1
O2A O 0.3235(10) 0.0159(7) 0.8609(9) 0.0402(17) Uani 0.520(17) 1 d PDU A 2
C57A C 0.3876(6) -0.0033(5) 0.8517(6) 0.0446(17) Uani 0.520(17) 1 d PDU A 2
H57C H 0.4296 -0.0112 0.8958 0.053 Uiso 0.520(17) 1 calc PR A 2
H57D H 0.3990 0.0408 0.8269 0.053 Uiso 0.520(17) 1 calc PR A 2
C58A C 0.3696(7) -0.0811(7) 0.8114(5) 0.053(2) Uani 0.520(17) 1 d PDU A 2
H58C H 0.3495 -0.0694 0.7624 0.063 Uiso 0.520(17) 1 calc PR A 2
H58D H 0.4133 -0.1156 0.8240 0.063 Uiso 0.520(17) 1 calc PR A 2
C59A C 0.3140(7) -0.1226(6) 0.8292(7) 0.054(2) Uani 0.520(17) 1 d PDU A 2
H59C H 0.3338 -0.1735 0.8547 0.065 Uiso 0.520(17) 1 calc PR A 2
H59D H 0.2699 -0.1358 0.7880 0.065 Uiso 0.520(17) 1 calc PR A 2
C60A C 0.2972(8) -0.0609(7) 0.8724(7) 0.0483(19) Uani 0.520(17) 1 d PDU A 2
H60C H 0.2442 -0.0583 0.8591 0.058 Uiso 0.520(17) 1 calc PR A 2
H60D H 0.3218 -0.0761 0.9207 0.058 Uiso 0.520(17) 1 calc PR A 2
C61 C 0.43194(16) 0.20155(19) 0.94720(16) 0.0428(8) Uani 1 1 d . . .
H61A H 0.4426 0.2572 0.9665 0.051 Uiso 1 1 calc R A .
H61B H 0.4369 0.2010 0.9040 0.051 Uiso 1 1 calc R . .
C62 C 0.48296(17) 0.1397(2) 0.99633(18) 0.0534(9) Uani 1 1 d . A .
H62A H 0.5001 0.0998 0.9723 0.064 Uiso 1 1 calc R . .
H62B H 0.5256 0.1672 1.0313 0.064 Uiso 1 1 calc R . .
C63 C 0.43839(16) 0.09788(19) 1.02765(15) 0.0451(8) Uani 1 1 d . . .
H63A H 0.4305 0.0398 1.0143 0.054 Uiso 1 1 calc R A .
H63B H 0.4627 0.1014 1.0775 0.054 Uiso 1 1 calc R . .
C64 C 0.36784(16) 0.14373(19) 1.00037(14) 0.0414(7) Uani 1 1 d . A .
H64A H 0.3269 0.1067 0.9938 0.050 Uiso 1 1 calc R . .
H64B H 0.3689 0.1879 1.0317 0.050 Uiso 1 1 calc R . .
O4 O 0.1542(11) 0.2472(11) 0.2428(10) 0.080(2) Uani 0.233(11) 1 d PDU B 1
C65 C 0.1691(15) 0.3277(13) 0.2656(12) 0.081(3) Uani 0.233(11) 1 d PDU B 1
H65A H 0.2001 0.3281 0.3148 0.097 Uiso 0.233(11) 1 calc PR B 1
H65B H 0.1233 0.3563 0.2574 0.097 Uiso 0.233(11) 1 calc PR B 1
C66 C 0.2069(15) 0.3704(11) 0.2298(12) 0.082(3) Uani 0.233(11) 1 d PDU B 1
H66A H 0.2593 0.3767 0.2593 0.099 Uiso 0.233(11) 1 calc PR B 1
H66B H 0.1855 0.4250 0.2141 0.099 Uiso 0.233(11) 1 calc PR B 1
C67 C 0.1950(18) 0.3157(16) 0.1713(13) 0.077(3) Uani 0.233(11) 1 d PDU B 1
H67A H 0.1596 0.3402 0.1287 0.092 Uiso 0.233(11) 1 calc PR B 1
H67B H 0.2412 0.3064 0.1673 0.092 Uiso 0.233(11) 1 calc PR B 1
C68 C 0.1670(18) 0.2389(14) 0.1849(12) 0.073(3) Uani 0.233(11) 1 d PDU B 1
H68A H 0.1213 0.2242 0.1457 0.088 Uiso 0.233(11) 1 calc PR B 1
H68B H 0.2027 0.1948 0.1917 0.088 Uiso 0.233(11) 1 calc PR B 1
O4A O 0.1891(4) 0.2446(3) 0.2723(3) 0.0784(14) Uani 0.767(11) 1 d PDU B 2
C65A C 0.1952(5) 0.3307(4) 0.2783(3) 0.0809(18) Uani 0.767(11) 1 d PDU B 2
H65C H 0.2466 0.3467 0.3041 0.097 Uiso 0.767(11) 1 calc PR B 2
H65D H 0.1668 0.3517 0.3021 0.097 Uiso 0.767(11) 1 calc PR B 2
C66A C 0.1659(5) 0.3653(4) 0.2068(3) 0.0818(17) Uani 0.767(11) 1 d PDU B 2
H66C H 0.1138 0.3791 0.1895 0.098 Uiso 0.767(11) 1 calc PR B 2
H66D H 0.1934 0.4142 0.2045 0.098 Uiso 0.767(11) 1 calc PR B 2
C67A C 0.1785(5) 0.2945(4) 0.1696(4) 0.0717(17) Uani 0.767(11) 1 d PDU B 2
H67C H 0.1431 0.2948 0.1216 0.086 Uiso 0.767(11) 1 calc PR B 2
H67D H 0.2282 0.2960 0.1720 0.086 Uiso 0.767(11) 1 calc PR B 2
C68A C 0.1684(5) 0.2224(4) 0.2048(4) 0.0707(16) Uani 0.767(11) 1 d PDU B 2
H68C H 0.1169 0.2050 0.1841 0.085 Uiso 0.767(11) 1 calc PR B 2
H68D H 0.1987 0.1767 0.2019 0.085 Uiso 0.767(11) 1 calc PR B 2

loop_
_atom_site_aniso_label
_atom_site_aniso_U_11
_atom_site_aniso_U_22
_atom_site_aniso_U_33
_atom_site_aniso_U_23
_atom_site_aniso_U_13
_atom_site_aniso_U_12
O1 0.0387(12) 0.0332(11) 0.0365(11) 0.0012(9) -0.0011(10) -0.0051(9)
S1 0.0371(4) 0.0463(5) 0.0297(4) 0.0115(3) 0.0162(3) 0.0049(3)
P1 0.0251(4) 0.0303(4) 0.0252(4) 0.0035(3) 0.0112(3) 0.0021(3)
Li1 0.029(3) 0.032(3) 0.030(2) 0.000(2) 0.013(2) -0.001(2)
N1 0.0244(12) 0.0353(13) 0.0257(12) 0.0007(10) 0.0106(11) 0.0019(10)
C1 0.0228(14) 0.0249(14) 0.0280(14) 0.0003(11) 0.0134(12) 0.0001(11)
P2 0.0278(4) 0.0249(4) 0.0249(4) 0.0024(3) 0.0146(3) 0.0014(3)
S2 0.0299(4) 0.0348(4) 0.0350(4) 0.0033(3) 0.0169(3) -0.0017(3)
Li2 0.029(2) 0.033(3) 0.021(2) 0.0019(19) 0.010(2) 0.001(2)
N2 0.0263(13) 0.0416(14) 0.0251(12) 0.0015(10) 0.0119(11) 0.0030(10)
C2 0.0255(15) 0.0249(14) 0.0285(15) 0.0009(11) 0.0140(12) 0.0022(11)
N3 0.0283(13) 0.0377(14) 0.0252(12) 0.0016(10) 0.0144(11) 0.0024(10)
S3 0.0269(4) 0.0362(4) 0.0304(4) 0.0012(3) 0.0086(3) 0.0049(3)
P3 0.0253(4) 0.0237(4) 0.0199(3) -0.0005(3) 0.0078(3) 0.0002(3)
O3 0.0323(11) 0.0350(11) 0.0243(10) 0.0021(8) 0.0057(9) -0.0002(9)
C3 0.0237(14) 0.0302(15) 0.0252(14) 0.0035(12) 0.0079(12) 0.0009(12)
N4 0.0278(12) 0.0227(11) 0.0199(11) -0.0007(9) 0.0099(10) -0.0026(9)
P4 0.0232(4) 0.0250(4) 0.0227(4) -0.0007(3) 0.0096(3) 0.0009(3)
S4 0.0376(4) 0.0304(4) 0.0347(4) -0.0066(3) 0.0172(3) 0.0030(3)
C4 0.0356(17) 0.0355(17) 0.058(2) 0.0017(15) 0.0258(16) -0.0039(14)
N5 0.0254(12) 0.0327(13) 0.0204(11) -0.0018(10) 0.0094(10) -0.0024(10)
C5 0.057(2) 0.0294(17) 0.063(2) -0.0062(16) 0.0280(19) -0.0086(15)
N6 0.0271(12) 0.0290(12) 0.0224(11) -0.0006(9) 0.0100(10) -0.0018(10)
C6 0.0484(19) 0.0351(17) 0.0407(18) -0.0017(14) 0.0195(16) 0.0074(15)
C7 0.0326(17) 0.0439(18) 0.0355(16) -0.0010(14) 0.0156(14) 0.0005(14)
C8 0.0281(15) 0.0321(16) 0.0288(15) -0.0009(12) 0.0103(13) -0.0023(12)
C9 0.0306(15) 0.0352(16) 0.0242(14) -0.0032(12) 0.0131(13) -0.0026(13)
C10 0.0408(18) 0.0361(17) 0.0356(17) 0.0007(14) 0.0086(15) -0.0057(14)
C11 0.066(2) 0.042(2) 0.048(2) -0.0001(16) 0.0147(19) -0.0147(18)
C12 0.064(2) 0.049(2) 0.053(2) -0.0133(18) 0.017(2) -0.0275(19)
C13 0.043(2) 0.063(2) 0.0416(19) -0.0115(18) 0.0035(16) -0.0135(18)
C14 0.0390(18) 0.0430(18) 0.0333(17) -0.0048(14) 0.0076(15) -0.0017(15)
C15 0.0337(16) 0.0254(14) 0.0263(14) 0.0047(12) 0.0138(13) 0.0034(12)
C16 0.0418(18) 0.0287(16) 0.0363(17) 0.0015(13) 0.0204(15) 0.0004(13)
C17 0.051(2) 0.0269(16) 0.0461(19) 0.0045(14) 0.0171(16) -0.0020(14)
C18 0.071(2) 0.0282(17) 0.0442(19) 0.0007(15) 0.0196(18) 0.0092(17)
C19 0.061(2) 0.0369(18) 0.048(2) 0.0037(15) 0.0283(18) 0.0148(16)
C20 0.0450(18) 0.0313(16) 0.0366(16) 0.0085(13) 0.0219(15) 0.0098(14)
C21 0.0350(16) 0.0275(15) 0.0250(14) -0.0012(12) 0.0178(13) 0.0029(12)
C22 0.0390(18) 0.0377(17) 0.0296(16) 0.0013(13) 0.0134(14) -0.0019(14)
C23 0.0367(18) 0.052(2) 0.0319(17) 0.0007(15) 0.0084(15) -0.0026(15)
C24 0.046(2) 0.057(2) 0.0350(18) 0.0146(16) 0.0051(16) 0.0053(17)
C25 0.055(2) 0.0418(19) 0.0415(19) 0.0177(15) 0.0093(17) -0.0013(16)
C26 0.0370(17) 0.0350(16) 0.0338(16) 0.0027(13) 0.0135(14) 0.0005(13)
C27 0.0262(14) 0.0186(13) 0.0214(13) -0.0002(10) 0.0106(12) 0.0002(11)
C28 0.0225(14) 0.0200(13) 0.0203(13) 0.0017(10) 0.0085(11) 0.0005(11)
C29 0.0246(14) 0.0292(15) 0.0190(13) 0.0022(11) 0.0047(12) -0.0001(11)
C30 0.0351(16) 0.0330(16) 0.0310(15) -0.0026(13) 0.0135(14) -0.0041(13)
C31 0.0433(18) 0.0369(17) 0.0362(17) 0.0045(14) 0.0133(15) -0.0084(14)
C32 0.0400(18) 0.059(2) 0.0307(16) 0.0108(15) 0.0143(15) -0.0100(16)
C33 0.057(2) 0.055(2) 0.0339(17) 0.0014(15) 0.0279(17) 0.0043(17)
C34 0.0471(18) 0.0348(17) 0.0312(16) -0.0002(13) 0.0208(15) 0.0011(14)
C35 0.0285(15) 0.0225(14) 0.0261(14) -0.0036(11) 0.0124(12) -0.0035(11)
C36 0.0370(17) 0.0338(17) 0.0325(16) -0.0043(13) 0.0085(14) -0.0021(13)
C37 0.047(2) 0.0394(18) 0.0439(19) -0.0163(15) 0.0185(16) -0.0123(15)
C38 0.049(2) 0.0248(15) 0.054(2) -0.0079(14) 0.0310(17) -0.0072(14)
C39 0.0413(18) 0.0265(16) 0.0454(18) 0.0019(14) 0.0181(15) 0.0019(13)
C40 0.0327(16) 0.0260(15) 0.0302(15) -0.0021(12) 0.0113(13) -0.0036(12)
C41 0.0240(14) 0.0305(15) 0.0228(14) -0.0018(12) 0.0067(12) -0.0066(12)
C42 0.0362(17) 0.0275(15) 0.0348(16) -0.0017(12) 0.0178(14) -0.0034(13)
C43 0.0491(19) 0.0270(16) 0.0483(19) -0.0030(14) 0.0200(16) -0.0026(14)
C44 0.070(2) 0.0333(18) 0.0372(18) -0.0026(14) 0.0237(18) -0.0179(16)
C45 0.063(2) 0.045(2) 0.0432(19) -0.0059(15) 0.0330(18) -0.0205(17)
C46 0.0423(18) 0.0364(17) 0.0356(16) -0.0067(13) 0.0221(15) -0.0070(14)
C47 0.0236(15) 0.0424(17) 0.0262(15) 0.0007(13) 0.0116(12) 0.0002(13)
C48 0.0311(17) 0.053(2) 0.0355(17) 0.0132(15) 0.0095(14) -0.0046(15)
C49 0.0346(19) 0.085(3) 0.047(2) 0.033(2) 0.0104(17) 0.0033(19)
C50 0.033(2) 0.117(4) 0.034(2) 0.016(2) 0.0055(16) -0.002(2)
C51 0.039(2) 0.101(3) 0.040(2) -0.023(2) 0.0032(17) -0.004(2)
C52 0.0385(19) 0.058(2) 0.0389(18) -0.0132(16) 0.0066(16) 0.0037(16)
C53 0.0477(19) 0.0374(17) 0.0348(17) 0.0063(14) 0.0101(15) -0.0007(15)
C54 0.055(2) 0.0351(18) 0.051(2) 0.0039(15) 0.0176(18) 0.0004(16)
C55 0.058(2) 0.040(2) 0.075(3) -0.0125(19) 0.003(2) -0.0094(17)
C56 0.0342(17) 0.0408(18) 0.0435(18) -0.0074(15) -0.0025(15) -0.0069(14)
O2 0.048(3) 0.029(3) 0.058(4) 0.004(3) 0.030(3) 0.001(3)
C57 0.051(4) 0.038(3) 0.061(4) 0.001(3) 0.032(3) 0.000(3)
C58 0.056(5) 0.036(4) 0.054(3) 0.000(3) 0.031(3) -0.004(3)
C59 0.053(4) 0.036(3) 0.051(4) 0.000(3) 0.031(3) -0.004(3)
C60 0.062(4) 0.031(4) 0.053(4) 0.000(3) 0.030(3) -0.005(3)
O2A 0.041(3) 0.025(2) 0.061(4) 0.007(3) 0.028(3) 0.004(2)
C57A 0.043(4) 0.037(3) 0.060(4) -0.003(3) 0.028(3) 0.008(3)
C58A 0.057(5) 0.044(4) 0.054(3) -0.007(3) 0.020(3) 0.006(3)
C59A 0.060(4) 0.032(3) 0.060(5) -0.002(3) 0.015(3) 0.003(3)
C60A 0.056(3) 0.032(4) 0.056(4) 0.005(3) 0.023(3) -0.008(3)
C61 0.0352(18) 0.0438(18) 0.0442(18) 0.0072(15) 0.0116(15) -0.0060(14)
C62 0.0368(19) 0.046(2) 0.068(2) 0.0129(18) 0.0126(18) 0.0031(15)
C63 0.0462(19) 0.0398(18) 0.0360(17) 0.0062(14) 0.0046(15) 0.0009(15)
C64 0.0436(19) 0.0485(19) 0.0284(16) 0.0018(14) 0.0118(15) -0.0019(15)
O4 0.077(5) 0.089(4) 0.077(5) 0.011(4) 0.034(4) 0.004(4)
C65 0.078(5) 0.087(4) 0.083(4) 0.006(4) 0.038(4) 0.022(5)
C66 0.084(6) 0.077(4) 0.080(5) 0.009(4) 0.029(5) 0.010(5)
C67 0.078(6) 0.079(5) 0.070(5) 0.013(4) 0.029(4) 0.004(5)
C68 0.068(5) 0.079(5) 0.071(5) 0.006(4) 0.029(4) 0.004(5)
O4A 0.079(3) 0.088(2) 0.076(3) 0.022(2) 0.040(3) 0.026(2)
C65A 0.089(4) 0.088(3) 0.076(3) -0.001(3) 0.045(3) 0.027(3)
C66A 0.080(4) 0.070(3) 0.089(3) 0.011(3) 0.029(3) 0.017(3)
C67A 0.077(4) 0.070(4) 0.058(2) 0.004(2) 0.020(3) -0.003(3)
C68A 0.059(3) 0.073(3) 0.076(4) 0.005(3) 0.025(3) 0.000(3)

loop_
_atom_type_symbol
_atom_type_description
_atom_type_scat_dispersion_real
_atom_type_scat_dispersion_imag
_atom_type_scat_source
C C 0.0033 0.0016 'International Tables Vol C Tables 4.2.6.8 and 6.1.1.4'
H H 0.0000 0.0000 'International Tables Vol C Tables 4.2.6.8 and 6.1.1.4'
Li Li -0.0003 0.0001 'International Tables Vol C Tables 4.2.6.8 and 6.1.1.4'
N N 0.0061 0.0033 'International Tables Vol C Tables 4.2.6.8 and 6.1.1.4'
O O 0.0106 0.0060 'International Tables Vol C Tables 4.2.6.8 and 6.1.1.4'
P P 0.1023 0.0942 'International Tables Vol C Tables 4.2.6.8 and 6.1.1.4'
S S 0.1246 0.1234 'International Tables Vol C Tables 4.2.6.8 and 6.1.1.4'

loop_
_geom_angle_atom_site_label_1
_geom_angle_atom_site_label_2
_geom_angle_atom_site_label_3
_geom_angle
_geom_angle_site_symmetry_1
_geom_angle_site_symmetry_3
_geom_angle_publ_flag
C53 O1 C56 109.3(2) . . ?
C53 O1 Li1 123.4(2) . . ?
C56 O1 Li1 127.1(2) . . ?
P1 S1 Li1 94.53(10) . . ?
C1 P1 C3 107.33(12) . . ?
C1 P1 C9 107.91(12) . . ?
C3 P1 C9 107.63(12) . . ?
C1 P1 S1 110.83(9) . . ?
C3 P1 S1 111.85(9) . . ?
C9 P1 S1 111.11(9) . . ?
O1 Li1 N4 107.7(2) . . ?
O1 Li1 N1 100.3(2) . . ?
N4 Li1 N1 103.6(2) . . ?
O1 Li1 S1 106.19(19) . . ?
N4 Li1 S1 143.5(2) . . ?
N1 Li1 S1 83.07(15) . . ?
O1 Li1 S3 88.72(17) . . ?
N4 Li1 S3 77.92(14) . . ?
N1 Li1 S3 169.8(2) . . ?
S1 Li1 S3 89.83(13) . . ?
N2 N1 C1 107.1(2) . . ?
N2 N1 Li1 125.0(2) . . ?
C1 N1 Li1 127.7(2) . . ?
N1 C1 C2 106.9(2) . . ?
N1 C1 P1 115.82(19) . . ?
C2 C1 P1 137.27(19) . . ?
C2 P2 C15 106.33(12) . . ?
C2 P2 C21 104.52(12) . . ?
C15 P2 C21 103.72(12) . . ?
C2 P2 S2 114.34(9) . . ?
C15 P2 S2 113.50(9) . . ?
C21 P2 S2 113.42(9) . . ?
O3 Li2 O2 105.7(7) . . ?
O3 Li2 N2 114.0(2) . . ?
O2 Li2 N2 111.9(6) . . ?
O3 Li2 O2A 101.7(6) . . ?
O2 Li2 O2A 5.2(10) . . ?
N2 Li2 O2A 111.2(5) . . ?
O3 Li2 N5 116.5(2) . . ?
O2 Li2 N5 103.7(5) . . ?
N2 Li2 N5 104.8(2) . . ?
O2A Li2 N5 108.7(5) . . ?
N3 N2 N1 111.5(2) . . ?
N3 N2 Li2 121.2(2) . . ?
N1 N2 Li2 125.8(2) . . ?
N3 C2 C1 107.8(2) . . ?
N3 C2 P2 117.48(19) . . ?
C1 C2 P2 134.7(2) . . ?
N2 N3 C2 106.6(2) . . ?
P3 S3 Li1 90.29(9) . . ?
C27 P3 C29 107.31(12) . . ?
C27 P3 C35 105.65(12) . . ?
C29 P3 C35 107.34(12) . . ?
C27 P3 S3 111.08(9) . . ?
C29 P3 S3 111.85(9) . . ?
C35 P3 S3 113.21(9) . . ?
C61 O3 C64 105.7(2) . . ?
C61 O3 Li2 124.6(2) . . ?
C64 O3 Li2 119.0(2) . . ?
C8 C3 C4 119.1(3) . . ?
C8 C3 P1 122.0(2) . . ?
C4 C3 P1 118.9(2) . . ?
N5 N4 C27 107.5(2) . . ?
N5 N4 Li1 120.50(19) . . ?
C27 N4 Li1 132.0(2) . . ?
C28 P4 C41 105.84(12) . . ?
C28 P4 C47 103.29(12) . . ?
C41 P4 C47 106.77(12) . . ?
C28 P4 S4 114.37(9) . . ?
C41 P4 S4 113.84(9) . . ?
C47 P4 S4 111.87(10) . . ?
C5 C4 C3 120.3(3) . . ?
N6 N5 N4 111.01(19) . . ?
N6 N5 Li2 111.9(2) . . ?
N4 N5 Li2 125.8(2) . . ?
C6 C5 C4 120.1(3) . . ?
N5 N6 C28 106.9(2) . . ?
C7 C6 C5 120.2(3) . . ?
C6 C7 C8 120.3(3) . . ?
C7 C8 C3 120.0(3) . . ?
C10 C9 C14 119.2(3) . . ?
C10 C9 P1 121.7(2) . . ?
C14 C9 P1 119.0(2) . . ?
C11 C10 C9 120.5(3) . . ?
C12 C11 C10 119.9(3) . . ?
C11 C12 C13 120.3(3) . . ?
C12 C13 C14 120.1(3) . . ?
C13 C14 C9 120.0(3) . . ?
C20 C15 C16 119.3(3) . . ?
C20 C15 P2 119.5(2) . . ?
C16 C15 P2 121.0(2) . . ?
C17 C16 C15 120.5(3) . . ?
C18 C17 C16 119.4(3) . . ?
C19 C18 C17 120.6(3) . . ?
C18 C19 C20 119.9(3) . . ?
C15 C20 C19 120.1(3) . . ?
C26 C21 C22 118.8(3) . . ?
C26 C21 P2 119.3(2) . . ?
C22 C21 P2 121.9(2) . . ?
C23 C22 C21 120.5(3) . . ?
C24 C23 C22 120.0(3) . . ?
C23 C24 C25 120.1(3) . . ?
C24 C25 C26 120.1(3) . . ?
C21 C26 C25 120.3(3) . . ?
N4 C27 C28 106.9(2) . . ?
N4 C27 P3 116.59(18) . . ?
C28 C27 P3 136.43(19) . . ?
N6 C28 C27 107.7(2) . . ?
N6 C28 P4 117.06(18) . . ?
C27 C28 P4 135.19(19) . . ?
C30 C29 C34 118.6(2) . . ?
C30 C29 P3 118.8(2) . . ?
C34 C29 P3 122.6(2) . . ?
C31 C30 C29 120.7(3) . . ?
C32 C31 C30 120.0(3) . . ?
C33 C32 C31 120.0(3) . . ?
C32 C33 C34 120.7(3) . . ?
C33 C34 C29 120.0(3) . . ?
C40 C35 C36 119.2(2) . . ?
C40 C35 P3 121.9(2) . . ?
C36 C35 P3 118.8(2) . . ?
C35 C36 C37 120.2(3) . . ?
C38 C37 C36 120.1(3) . . ?
C39 C38 C37 119.6(3) . . ?
C38 C39 C40 120.7(3) . . ?
C39 C40 C35 120.1(3) . . ?
C46 C41 C42 119.3(3) . . ?
C46 C41 P4 118.4(2) . . ?
C42 C41 P4 122.2(2) . . ?
C43 C42 C41 120.0(3) . . ?
C44 C43 C42 120.4(3) . . ?
C43 C44 C45 120.0(3) . . ?
C44 C45 C46 120.2(3) . . ?
C45 C46 C41 120.1(3) . . ?
C48 C47 C52 118.5(3) . . ?
C48 C47 P4 118.9(2) . . ?
C52 C47 P4 122.6(2) . . ?
C47 C48 C49 120.9(3) . . ?
C50 C49 C48 119.6(3) . . ?
C51 C50 C49 120.4(3) . . ?
C50 C51 C52 120.2(4) . . ?
C51 C52 C47 120.4(3) . . ?
O1 C53 C54 106.1(2) . . ?
C55 C54 C53 103.0(3) . . ?
C54 C55 C56 103.9(3) . . ?
O1 C56 C55 105.7(2) . . ?
C60 O2 C57 107.3(10) . . ?
C60 O2 Li2 123.2(9) . . ?
C57 O2 Li2 129.3(9) . . ?
O2 C57 C58 105.4(8) . . ?
C57 C58 C59 106.1(7) . . ?
C58 C59 C60 104.6(7) . . ?
O2 C60 C59 105.6(9) . . ?
C60A O2A C57A 105.1(9) . . ?
C60A O2A Li2 134.4(10) . . ?
C57A O2A Li2 120.5(8) . . ?
O2A C57A C58A 104.9(8) . . ?
C59A C58A C57A 104.8(7) . . ?
C58A C59A C60A 104.6(7) . . ?
O2A C60A C59A 106.1(8) . . ?
O3 C61 C62 105.4(2) . . ?
C63 C62 C61 105.1(2) . . ?
C64 C63 C62 104.4(2) . . ?
O3 C64 C63 105.4(2) . . ?
C65 O4 C68 108.5(14) . . ?
O4 C65 C66 109.9(13) . . ?
C65 C66 C67 103.5(12) . . ?
C68 C67 C66 106.3(12) . . ?
O4 C68 C67 109.6(13) . . ?
C68A O4A C65A 109.3(4) . . ?
O4A C65A C66A 107.2(5) . . ?
C67A C66A C65A 100.6(5) . . ?
C68A C67A C66A 104.2(5) . . ?
O4A C68A C67A 107.2(5) . . ?

loop_
_geom_bond_atom_site_label_1
_geom_bond_atom_site_label_2
_geom_bond_distance
_geom_bond_site_symmetry_2
_geom_bond_publ_flag
O1 C53 1.417(3) . ?
O1 C56 1.438(3) . ?
O1 Li1 1.935(5) . ?
S1 P1 1.9705(10) . ?
S1 Li1 2.659(4) . ?
P1 C1 1.799(3) . ?
P1 C3 1.803(3) . ?
P1 C9 1.811(3) . ?
Li1 N4 2.102(5) . ?
Li1 N1 2.114(5) . ?
Li1 S3 2.973(4) . ?
N1 N2 1.338(3) . ?
N1 C1 1.353(3) . ?
C1 C2 1.405(3) . ?
P2 C2 1.803(3) . ?
P2 C15 1.809(3) . ?
P2 C21 1.830(3) . ?
P2 S2 1.9443(10) . ?
Li2 O3 1.932(5) . ?
Li2 O2 1.951(14) . ?
Li2 N2 1.984(5) . ?
Li2 O2A 1.988(12) . ?
Li2 N5 2.011(5) . ?
N2 N3 1.337(3) . ?
C2 N3 1.352(3) . ?
S3 P3 1.9567(10) . ?
P3 C27 1.802(3) . ?
P3 C29 1.803(3) . ?
P3 C35 1.813(3) . ?
O3 C61 1.432(3) . ?
O3 C64 1.437(3) . ?
C3 C8 1.386(4) . ?
C3 C4 1.386(4) . ?
N4 N5 1.335(3) . ?
N4 C27 1.355(3) . ?
P4 C28 1.800(2) . ?
P4 C41 1.807(3) . ?
P4 C47 1.810(3) . ?
P4 S4 1.9468(10) . ?
C4 C5 1.379(4) . ?
N5 N6 1.334(3) . ?
C5 C6 1.370(4) . ?
N6 C28 1.358(3) . ?
C6 C7 1.368(4) . ?
C7 C8 1.381(4) . ?
C9 C10 1.383(4) . ?
C9 C14 1.387(4) . ?
C10 C11 1.381(4) . ?
C11 C12 1.369(5) . ?
C12 C13 1.379(5) . ?
C13 C14 1.381(4) . ?
C15 C20 1.379(4) . ?
C15 C16 1.387(4) . ?
C16 C17 1.382(4) . ?
C17 C18 1.375(4) . ?
C18 C19 1.371(4) . ?
C19 C20 1.386(4) . ?
C21 C26 1.382(4) . ?
C21 C22 1.391(4) . ?
C22 C23 1.383(4) . ?
C23 C24 1.369(4) . ?
C24 C25 1.377(4) . ?
C25 C26 1.387(4) . ?
C27 C28 1.393(3) . ?
C29 C30 1.387(4) . ?
C29 C34 1.387(4) . ?
C30 C31 1.379(4) . ?
C31 C32 1.372(4) . ?
C32 C33 1.364(4) . ?
C33 C34 1.382(4) . ?
C35 C40 1.383(4) . ?
C35 C36 1.387(4) . ?
C36 C37 1.388(4) . ?
C37 C38 1.379(4) . ?
C38 C39 1.374(4) . ?
C39 C40 1.382(4) . ?
C41 C46 1.383(4) . ?
C41 C42 1.386(4) . ?
C42 C43 1.380(4) . ?
C43 C44 1.370(4) . ?
C44 C45 1.375(4) . ?
C45 C46 1.381(4) . ?
C47 C48 1.382(4) . ?
C47 C52 1.391(4) . ?
C48 C49 1.386(4) . ?
C49 C50 1.375(5) . ?
C50 C51 1.366(5) . ?
C51 C52 1.384(5) . ?
C53 C54 1.496(4) . ?
C54 C55 1.469(4) . ?
C55 C56 1.498(4) . ?
O2 C60 1.427(11) . ?
O2 C57 1.428(10) . ?
C57 C58 1.499(9) . ?
C58 C59 1.503(9) . ?
C59 C60 1.509(9) . ?
O2A C60A 1.431(10) . ?
O2A C57A 1.435(10) . ?
C57A C58A 1.505(9) . ?
C58A C59A 1.503(10) . ?
C59A C60A 1.518(9) . ?
C61 C62 1.522(4) . ?
C62 C63 1.511(4) . ?
C63 C64 1.502(4) . ?
O4 C65 1.398(14) . ?
O4 C68 1.404(14) . ?
C65 C66 1.485(15) . ?
C66 C67 1.495(16) . ?
C67 C68 1.463(15) . ?
O4A C68A 1.400(7) . ?
O4A C65A 1.419(7) . ?
C65A C66A 1.525(8) . ?
C66A C67A 1.500(8) . ?
C67A C68A 1.472(7) . ?
